data_7111869
loop_
_publ_author_name
'Colm Delaney'
'Sarath D. Perera'
'Gearoid M. O. Maille'
'Sylvia M. Draper'

_publ_section_title
;
 Intriguing Diels-Alder products: chiral centres with an added twist
;
_journal_name_full Chem.Commun.
_journal_page_first 1599
_journal_paper_doi 10.1039/c3cc48641a
_journal_volume 50
_journal_year 2014
_chemical_formula_moiety 'C Cl2, C69 H64 O'
_chemical_formula_sum 'C70 H64 Cl2 O'
_chemical_formula_weight 992.11
_chemical_name_systematic
;
 ? 
;
_space_group_crystal_system monoclinic
_space_group_IT_number 14
_space_group_name_Hall '-P 2ybc'
_space_group_name_H-M_alt 'P 1 21/c 1'
_symmetry_space_group_name_Hall '-P 2ybc'
_symmetry_space_group_name_H-M 'P 1 21/c 1'
_atom_sites_solution_hydrogens geom
_atom_sites_solution_primary direct
_atom_sites_solution_secondary difmap
_audit_creation_date 2013-11-01
_audit_creation_method
;
Olex2 1.2
(compiled 2013.09.17 svn.r2790 for OlexSys, GUI svn.r4601)
;
_cell_angle_alpha 90.00
_cell_angle_beta 103.120(2)
_cell_angle_gamma 90.00
_cell_formula_units_Z 4
_cell_length_a 14.7164(10)
_cell_length_b 17.2279(12)
_cell_length_c 22.4826(16)
_cell_measurement_reflns_used 0
_cell_measurement_temperature 293(2)
_cell_measurement_theta_max 0.000
_cell_measurement_theta_min 0.000
_cell_volume 5551.3(7)
_computing_cell_refinement 'SAINT v6.02A (Bruker, 2001)'
_computing_data_reduction 'SAINT v6.02A (Bruker, 2001)'
_computing_molecular_graphics
;
O. V. Dolomanov, L. J. Bourhis, R. J. Gildea, J. A. K. Howard and H. Puschmann,
OLEX2: a complete structure solution, refinement and analysis program.
J. Appl. Cryst. (2009). 42, 339-341.
;
_computing_publication_material
;
O. V. Dolomanov, L. J. Bourhis, R. J. Gildea, J. A. K. Howard and H. Puschmann,
OLEX2: a complete structure solution, refinement and analysis program.
J. Appl. Cryst. (2009). 42, 339-341.
;
_computing_structure_refinement
;
SHELX, G.M. Sheldrick, Acta Cryst.
(2008). A64, 112-122
;
_computing_structure_solution 'SHELXS-97 (Sheldrick, 2008)'
_diffrn_ambient_temperature 293(2)
_diffrn_measured_fraction_theta_full 0.993
_diffrn_measured_fraction_theta_max 0.993
_diffrn_measurement_device_type 'CCD area detector'
_diffrn_measurement_method 'phi and omega scans'
_diffrn_radiation_monochromator graphite
_diffrn_radiation_type MoK\a
_diffrn_radiation_wavelength 0.71073
_diffrn_reflns_av_R_equivalents 0.1262
_diffrn_reflns_av_unetI/netI 0.1020
_diffrn_reflns_limit_h_max 17
_diffrn_reflns_limit_h_min -17
_diffrn_reflns_limit_k_max 20
_diffrn_reflns_limit_k_min -20
_diffrn_reflns_limit_l_max 26
_diffrn_reflns_limit_l_min -26
_diffrn_reflns_number 58920
_diffrn_reflns_theta_full 25.12
_diffrn_reflns_theta_max 25.12
_diffrn_reflns_theta_min 1.42
_diffrn_source 'fine-focus sealed tube'
_exptl_absorpt_coefficient_mu 0.161
_exptl_absorpt_correction_type none
_exptl_crystal_density_diffrn 1.187
_exptl_crystal_density_method 'not measured'
_exptl_crystal_F_000 2104
_refine_diff_density_max 0.465
_refine_diff_density_min -0.816
_refine_diff_density_rms 0.072
_refine_ls_extinction_method none
_refine_ls_goodness_of_fit_ref 1.047
_refine_ls_hydrogen_treatment mixed
_refine_ls_matrix_type full
_refine_ls_number_parameters 670
_refine_ls_number_reflns 9847
_refine_ls_number_restraints 6
_refine_ls_restrained_S_all 1.051
_refine_ls_R_factor_all 0.1319
_refine_ls_R_factor_gt 0.0777
_refine_ls_shift/su_max 0.000
_refine_ls_shift/su_mean 0.000
_refine_ls_structure_factor_coef Fsqd
_refine_ls_weighting_details 'calc w=1/[\s^2^(Fo^2^)+(0.1027P)^2^+0.0000P] where P=(Fo^2^+2Fc^2^)/3'
_refine_ls_weighting_scheme calc
_refine_ls_wR_factor_gt 0.1877
_refine_ls_wR_factor_ref 0.2083
_reflns_number_gt 5659
_reflns_number_total 9847
_reflns_threshold_expression >2sigma(I)
_cod_data_source_file c3cc48641a.txt
_cod_data_source_block datam
_cod_database_code 7111869
_olex2_refinement_description
;
1. Fixed Uiso
 At 1.2 times of:
  All C(H) groups
 At 1.5 times of:
  All C(H,H,H) groups
2. Uiso/Uaniso restraints and constraints
Uanis(C27) \\sim Ueq: with sigma of 0.01 and sigma for terminal atoms of 0.02
3.a Aromatic/amide H refined with riding coordinates:
 C11(H11), C12(H12), C14(H14), C15(H15), C21(H21), C22(H22), C24(H24),
 C25(H25), C31(H31), C32(H32), C34(H34), C35(H35), C41(H41), C42(H42), C44(H44),
  C45(H45), C51(H51), C52(H52), C53(H53), C55(H55), C56(H56), C57(H57),
 C61(H61), C62(H62), C63(H63), C65(H65), C66(H66), C67(H67)
3.b Idealised Me refined as rotating group:
 C17(H17A,H17B,H17C), C18(H18A,H18B,H18C), C19(H19A,H19B,H19C), C27(H27A,H27B,
 H27C), C28(H28A,H28B,H28C), C29(H29A,H29B,H29C), C37(H37A,H37B,H37C), C38(H38A,
 H38B,H38C), C39(H39A,H39B,H39C), C47(H47A,H47B,H47C), C48(H48A,H48B,H48C),
 C49(H49A,H49B,H49C)
;

loop_
_space_group_symop_id
_space_group_symop_operation_xyz
1 'x, y, z'
2 '-x, y+1/2, -z+1/2'
3 '-x, -y, -z'
4 'x, -y-1/2, z-1/2'

loop_
_atom_site_label
_atom_site_type_symbol
_atom_site_fract_x
_atom_site_fract_y
_atom_site_fract_z
_atom_site_U_iso_or_equiv
_atom_site_adp_type
_atom_site_occupancy
_atom_site_symmetry_multiplicity
_atom_site_calc_flag
_atom_site_refinement_flags
Cl80 Cl 0.66292(13) 0.44167(11) 0.28271(9) 0.0970(6) Uani 1 1 d .
Cl81 Cl 0.50554(15) 0.5061(2) 0.19953(11) 0.1717(13) Uani 1 1 d .
O70 O 0.54370(16) 0.33171(14) 0.02677(11) 0.0283(6) Uani 1 1 d .
C10 C 1.0053(2) 0.2533(2) 0.09386(16) 0.0220(8) Uani 1 1 d .
C11 C 1.0686(2) 0.2816(2) 0.14435(16) 0.0254(8) Uani 1 1 d .
H11 H 1.0477 0.3138 0.1716 0.030 Uiso 1 1 calc R
C12 C 1.1615(3) 0.2630(2) 0.15505(17) 0.0303(9) Uani 1 1 d .
H12 H 1.2025 0.2835 0.1891 0.036 Uiso 1 1 calc R
C13 C 1.1960(3) 0.2138(2) 0.11599(17) 0.0297(9) Uani 1 1 d .
C14 C 1.1329(3) 0.1839(2) 0.06666(18) 0.0317(9) Uani 1 1 d .
H14 H 1.1538 0.1506 0.0400 0.038 Uiso 1 1 calc R
C15 C 1.0385(3) 0.2022(2) 0.05565(18) 0.0302(9) Uani 1 1 d .
H15 H 0.9971 0.1801 0.0225 0.036 Uiso 1 1 calc R
C16 C 1.3016(3) 0.1973(3) 0.12701(19) 0.0407(11) Uani 1 1 d .
C17 C 1.3382(3) 0.1677(3) 0.1922(2) 0.0511(13) Uani 1 1 d .
H17A H 1.3105 0.1183 0.1968 0.077 Uiso 1 1 calc R
H17B H 1.3223 0.2041 0.2206 0.077 Uiso 1 1 calc R
H17C H 1.4048 0.1622 0.2002 0.077 Uiso 1 1 calc R
C18 C 1.3239(3) 0.1384(3) 0.0825(2) 0.0647(16) Uani 1 1 d .
H18A H 1.3047 0.1582 0.0417 0.097 Uiso 1 1 calc R
H18B H 1.2914 0.0909 0.0859 0.097 Uiso 1 1 calc R
H18C H 1.3899 0.1287 0.0918 0.097 Uiso 1 1 calc R
C19 C 1.3506(3) 0.2745(3) 0.1182(2) 0.0639(15) Uani 1 1 d .
H19A H 1.3235 0.2953 0.0785 0.096 Uiso 1 1 calc R
H19B H 1.4159 0.2651 0.1215 0.096 Uiso 1 1 calc R
H19C H 1.3429 0.3108 0.1490 0.096 Uiso 1 1 calc R
C20 C 0.7786(2) 0.2087(2) -0.06414(16) 0.0218(8) Uani 1 1 d .
C21 C 0.7892(3) 0.1306(2) -0.04851(17) 0.0269(9) Uani 1 1 d .
H21 H 0.7582 0.1101 -0.0204 0.032 Uiso 1 1 calc R
C22 C 0.8455(3) 0.0832(2) -0.07433(18) 0.0322(9) Uani 1 1 d .
H22 H 0.8522 0.0314 -0.0626 0.039 Uiso 1 1 calc R
C23 C 0.8921(3) 0.1104(2) -0.11717(18) 0.0306(9) Uani 1 1 d .
C24 C 0.8789(3) 0.1877(2) -0.13408(18) 0.0316(9) Uani 1 1 d .
H24 H 0.9074 0.2074 -0.1638 0.038 Uiso 1 1 calc R
C25 C 0.8241(3) 0.2361(2) -0.10767(16) 0.0265(9) Uani 1 1 d .
H25 H 0.8175 0.2879 -0.1193 0.032 Uiso 1 1 calc R
C26 C 0.9558(3) 0.0561(3) -0.1444(2) 0.0487(12) Uani 1 1 d .
C27 C 0.9993(6) 0.0967(4) -0.1902(4) 0.131(3) Uani 1 1 d U
H27A H 1.0426 0.1351 -0.1698 0.196 Uiso 1 1 calc R
H27B H 0.9514 0.1215 -0.2204 0.196 Uiso 1 1 calc R
H27C H 1.0316 0.0596 -0.2097 0.196 Uiso 1 1 calc R
C28 C 1.0271(4) 0.0177(4) -0.0928(3) 0.092(2) Uani 1 1 d .
H28A H 1.0698 0.0562 -0.0718 0.138 Uiso 1 1 calc R
H28B H 1.0610 -0.0211 -0.1095 0.138 Uiso 1 1 calc R
H28C H 0.9954 -0.0062 -0.0646 0.138 Uiso 1 1 calc R
C29 C 0.8955(4) -0.0099(3) -0.1800(3) 0.0750(17) Uani 1 1 d .
H29A H 0.8459 0.0121 -0.2106 0.113 Uiso 1 1 calc R
H29B H 0.8696 -0.0406 -0.1523 0.113 Uiso 1 1 calc R
H29C H 0.9337 -0.0421 -0.1993 0.113 Uiso 1 1 calc R
C30 C 0.5674(2) 0.1938(2) -0.05173(16) 0.0228(8) Uani 1 1 d .
C31 C 0.5082(3) 0.1631(2) -0.01784(18) 0.0294(9) Uani 1 1 d .
H31 H 0.5123 0.1806 0.0218 0.035 Uiso 1 1 calc R
C32 C 0.4430(3) 0.1069(2) -0.04200(19) 0.0336(10) Uani 1 1 d .
H32 H 0.4051 0.0866 -0.0179 0.040 Uiso 1 1 calc R
C33 C 0.4329(3) 0.0800(2) -0.10158(19) 0.0309(9) Uani 1 1 d .
C34 C 0.4921(3) 0.1122(2) -0.13504(18) 0.0322(9) Uani 1 1 d .
H34 H 0.4871 0.0956 -0.1750 0.039 Uiso 1 1 calc R
C35 C 0.5576(2) 0.1674(2) -0.11140(17) 0.0265(9) Uani 1 1 d .
H35 H 0.5958 0.1874 -0.1355 0.032 Uiso 1 1 calc R
C36 C 0.3621(3) 0.0175(2) -0.1293(2) 0.0387(11) Uani 1 1 d .
C37 C 0.4156(3) -0.0537(3) -0.1431(2) 0.0544(13) Uani 1 1 d .
H37A H 0.4603 -0.0689 -0.1069 0.082 Uiso 1 1 calc R
H37B H 0.4475 -0.0413 -0.1747 0.082 Uiso 1 1 calc R
H37C H 0.3728 -0.0955 -0.1564 0.082 Uiso 1 1 calc R
C38 C 0.2981(3) 0.0482(3) -0.1867(2) 0.0629(15) Uani 1 1 d .
H38A H 0.2648 0.0925 -0.1769 0.094 Uiso 1 1 calc R
H38B H 0.2544 0.0085 -0.2044 0.094 Uiso 1 1 calc R
H38C H 0.3343 0.0630 -0.2154 0.094 Uiso 1 1 calc R
C39 C 0.3024(3) -0.0093(3) -0.0847(3) 0.0632(15) Uani 1 1 d .
H39A H 0.3427 -0.0265 -0.0472 0.095 Uiso 1 1 calc R
H39B H 0.2625 -0.0512 -0.1027 0.095 Uiso 1 1 calc R
H39C H 0.2650 0.0333 -0.0764 0.095 Uiso 1 1 calc R
C40 C 0.7127(2) 0.4324(2) 0.07120(15) 0.0201(8) Uani 1 1 d .
C41 C 0.7847(2) 0.4582(2) 0.11836(16) 0.0232(8) Uani 1 1 d .
H41 H 0.8291 0.4229 0.1383 0.028 Uiso 1 1 calc R
C42 C 0.7917(3) 0.5357(2) 0.13638(16) 0.0238(8) Uani 1 1 d .
H42 H 0.8404 0.5511 0.1683 0.029 Uiso 1 1 calc R
C43 C 0.7274(3) 0.5904(2) 0.10748(16) 0.0257(8) Uani 1 1 d .
C44 C 0.6549(3) 0.5637(2) 0.06110(17) 0.0319(9) Uani 1 1 d .
H44 H 0.6102 0.5988 0.0413 0.038 Uiso 1 1 calc R
C45 C 0.6472(3) 0.4865(2) 0.04349(17) 0.0286(9) Uani 1 1 d .
H45 H 0.5973 0.4709 0.0125 0.034 Uiso 1 1 calc R
C46 C 0.7342(3) 0.6767(2) 0.12410(17) 0.0328(10) Uani 1 1 d .
C47 C 0.7502(4) 0.7229(2) 0.0687(2) 0.0577(14) Uani 1 1 d .
H47A H 0.7563 0.7771 0.0789 0.087 Uiso 1 1 calc R
H47B H 0.6981 0.7155 0.0348 0.087 Uiso 1 1 calc R
H47C H 0.8062 0.7050 0.0581 0.087 Uiso 1 1 calc R
C48 C 0.6425(3) 0.7037(2) 0.13906(19) 0.0428(11) Uani 1 1 d .
H48A H 0.6486 0.7567 0.1525 0.064 Uiso 1 1 calc R
H48B H 0.6286 0.6717 0.1708 0.064 Uiso 1 1 calc R
H48C H 0.5928 0.6997 0.1032 0.064 Uiso 1 1 calc R
C49 C 0.8148(3) 0.6936(2) 0.1788(2) 0.0440(11) Uani 1 1 d .
H49A H 0.8190 0.7486 0.1861 0.066 Uiso 1 1 calc R
H49B H 0.8722 0.6753 0.1703 0.066 Uiso 1 1 calc R
H49C H 0.8039 0.6676 0.2143 0.066 Uiso 1 1 calc R
C50 C 0.8523(2) 0.21161(19) 0.16820(16) 0.0208(8) Uani 1 1 d .
C51 C 0.9209(3) 0.1645(2) 0.20062(17) 0.0270(9) Uani 1 1 d .
H51 H 0.9765 0.1575 0.1882 0.032 Uiso 1 1 calc R
C52 C 0.9057(3) 0.1267(2) 0.25331(17) 0.0299(9) Uani 1 1 d .
H52 H 0.9518 0.0940 0.2750 0.036 Uiso 1 1 calc R
C53 C 0.8253(3) 0.1365(2) 0.27352(17) 0.0305(9) Uani 1 1 d .
H53 H 0.8179 0.1107 0.3084 0.037 Uiso 1 1 calc R
C54 C 0.7533(3) 0.1858(2) 0.24155(16) 0.0253(8) Uani 1 1 d .
C55 C 0.6671(3) 0.2041(2) 0.25658(17) 0.0314(9) Uani 1 1 d .
H55 H 0.6526 0.1828 0.2913 0.038 Uiso 1 1 calc R
C56 C 0.6054(3) 0.2530(2) 0.22010(17) 0.0314(9) Uani 1 1 d .
H56 H 0.5495 0.2643 0.2309 0.038 Uiso 1 1 calc R
C57 C 0.6230(2) 0.2872(2) 0.16642(16) 0.0259(8) Uani 1 1 d .
H57 H 0.5793 0.3199 0.1423 0.031 Uiso 1 1 calc R
C58 C 0.7065(2) 0.27093(19) 0.15098(15) 0.0212(8) Uani 1 1 d .
C59 C 0.7699(2) 0.2209(2) 0.18994(16) 0.0226(8) Uani 1 1 d .
C60 C 0.9290(2) 0.3675(2) -0.01018(15) 0.0223(8) Uani 1 1 d .
C61 C 1.0224(3) 0.3764(2) -0.00981(17) 0.0275(9) Uani 1 1 d .
H61 H 1.0672 0.3456 0.0153 0.033 Uiso 1 1 calc R
C62 C 1.0486(3) 0.4326(2) -0.04798(17) 0.0326(9) Uani 1 1 d .
H62 H 1.1115 0.4380 -0.0480 0.039 Uiso 1 1 calc R
C63 C 0.9853(3) 0.4794(2) -0.08495(17) 0.0328(10) Uani 1 1 d .
H63 H 1.0058 0.5163 -0.1091 0.039 Uiso 1 1 calc R
C64 C 0.8890(3) 0.4726(2) -0.08697(16) 0.0270(9) Uani 1 1 d .
C65 C 0.8148(3) 0.5166(2) -0.12223(17) 0.0325(10) Uani 1 1 d .
H65 H 0.8277 0.5568 -0.1467 0.039 Uiso 1 1 calc R
C66 C 0.7242(3) 0.5004(2) -0.12067(17) 0.0344(10) Uani 1 1 d .
H66 H 0.6766 0.5294 -0.1450 0.041 Uiso 1 1 calc R
C67 C 0.7003(3) 0.4409(2) -0.08324(16) 0.0286(9) Uani 1 1 d .
H67 H 0.6383 0.4297 -0.0839 0.034 Uiso 1 1 calc R
C68 C 0.7713(2) 0.40035(19) -0.04603(16) 0.0220(8) Uani 1 1 d .
C69 C 0.8641(2) 0.4158(2) -0.04886(15) 0.0217(8) Uani 1 1 d .
C70 C 0.8389(2) 0.25926(19) 0.11232(15) 0.0211(8) Uani 1 1 d .
C71 C 0.9062(2) 0.27805(19) 0.07588(15) 0.0205(8) Uani 1 1 d .
C72 C 0.8764(2) 0.32154(19) 0.02547(15) 0.0206(8) Uani 1 1 d .
C73 C 0.7725(2) 0.33517(19) -0.00050(15) 0.0191(8) Uani 1 1 d .
C74 C 0.7136(2) 0.34880(19) 0.04938(15) 0.0209(8) Uani 1 1 d .
C75 C 0.7521(2) 0.29364(19) 0.10205(15) 0.0210(8) Uani 1 1 d .
C76 C 0.6189(2) 0.3133(2) 0.01749(15) 0.0218(8) Uani 1 1 d .
C77 C 0.6376(2) 0.2524(2) -0.02454(16) 0.0225(8) Uani 1 1 d .
C78 C 0.7253(2) 0.26119(19) -0.03239(15) 0.0202(8) Uani 1 1 d .
C80 C 0.6227(4) 0.4856(4) 0.2120(3) 0.0771(17) Uani 1 1 d .

loop_
_atom_site_aniso_label
_atom_site_aniso_U_11
_atom_site_aniso_U_22
_atom_site_aniso_U_33
_atom_site_aniso_U_23
_atom_site_aniso_U_13
_atom_site_aniso_U_12
Cl80 0.0933(13) 0.0871(12) 0.1099(13) 0.0160(10) 0.0215(10) -0.0111(10)
Cl81 0.0684(14) 0.313(4) 0.1258(18) 0.045(2) 0.0064(12) 0.0053(18)
O70 0.0170(14) 0.0322(15) 0.0372(15) -0.0056(12) 0.0088(11) 0.0044(11)
C10 0.019(2) 0.0218(19) 0.027(2) 0.0041(16) 0.0095(16) 0.0019(15)
C11 0.022(2) 0.029(2) 0.027(2) 0.0012(17) 0.0093(16) 0.0033(16)
C12 0.023(2) 0.038(2) 0.028(2) 0.0066(18) 0.0006(16) -0.0009(18)
C13 0.023(2) 0.035(2) 0.034(2) 0.0115(18) 0.0098(17) 0.0030(17)
C14 0.026(2) 0.034(2) 0.039(2) 0.0000(19) 0.0156(18) 0.0085(18)
C15 0.024(2) 0.031(2) 0.035(2) -0.0008(18) 0.0050(17) 0.0025(17)
C16 0.021(2) 0.062(3) 0.040(2) 0.009(2) 0.0087(18) 0.007(2)
C17 0.028(3) 0.077(4) 0.048(3) 0.020(3) 0.007(2) 0.016(2)
C18 0.031(3) 0.104(4) 0.062(3) -0.002(3) 0.017(2) 0.030(3)
C19 0.032(3) 0.093(4) 0.067(3) 0.024(3) 0.012(2) -0.005(3)
C20 0.0164(19) 0.0227(19) 0.027(2) -0.0031(16) 0.0060(15) -0.0011(15)
C21 0.030(2) 0.0209(19) 0.034(2) 0.0018(17) 0.0168(17) -0.0013(17)
C22 0.036(2) 0.0175(19) 0.045(2) 0.0024(18) 0.0120(19) 0.0041(17)
C23 0.027(2) 0.026(2) 0.041(2) -0.0072(18) 0.0131(18) 0.0015(17)
C24 0.032(2) 0.032(2) 0.037(2) -0.0032(18) 0.0206(18) -0.0051(18)
C25 0.031(2) 0.0183(19) 0.033(2) -0.0020(16) 0.0125(17) -0.0016(16)
C26 0.044(3) 0.043(3) 0.068(3) -0.011(2) 0.030(2) 0.013(2)
C27 0.175(7) 0.074(4) 0.201(8) -0.003(5) 0.164(7) 0.032(5)
C28 0.051(4) 0.108(5) 0.111(5) -0.032(4) 0.005(3) 0.046(4)
C29 0.077(4) 0.060(4) 0.089(4) -0.029(3) 0.021(3) 0.022(3)
C30 0.0183(19) 0.0218(19) 0.030(2) 0.0002(16) 0.0083(16) 0.0029(15)
C31 0.028(2) 0.030(2) 0.033(2) -0.0041(18) 0.0114(17) -0.0038(18)
C32 0.022(2) 0.033(2) 0.050(3) 0.000(2) 0.0167(19) -0.0044(18)
C33 0.021(2) 0.024(2) 0.047(2) -0.0034(18) 0.0065(18) 0.0035(16)
C34 0.025(2) 0.038(2) 0.033(2) -0.0104(19) 0.0055(17) -0.0013(18)
C35 0.020(2) 0.028(2) 0.033(2) -0.0042(18) 0.0104(16) -0.0022(17)
C36 0.021(2) 0.032(2) 0.063(3) -0.013(2) 0.010(2) -0.0044(18)
C37 0.045(3) 0.030(2) 0.091(4) -0.022(3) 0.020(3) -0.006(2)
C38 0.035(3) 0.050(3) 0.092(4) -0.019(3) -0.012(3) -0.010(2)
C39 0.041(3) 0.048(3) 0.105(4) -0.024(3) 0.026(3) -0.022(2)
C40 0.0160(19) 0.0215(19) 0.0248(19) -0.0013(16) 0.0091(15) 0.0028(15)
C41 0.021(2) 0.0227(19) 0.028(2) 0.0055(16) 0.0101(16) 0.0052(16)
C42 0.023(2) 0.023(2) 0.027(2) -0.0025(16) 0.0096(16) -0.0039(16)
C43 0.031(2) 0.024(2) 0.024(2) 0.0011(16) 0.0110(17) 0.0029(17)
C44 0.038(2) 0.027(2) 0.031(2) 0.0007(18) 0.0087(18) 0.0170(18)
C45 0.026(2) 0.031(2) 0.028(2) -0.0033(17) 0.0039(17) 0.0049(17)
C46 0.048(3) 0.019(2) 0.033(2) -0.0003(17) 0.0147(19) 0.0068(18)
C47 0.102(4) 0.022(2) 0.058(3) 0.006(2) 0.039(3) 0.002(3)
C48 0.057(3) 0.030(2) 0.041(3) -0.006(2) 0.010(2) 0.019(2)
C49 0.051(3) 0.022(2) 0.060(3) -0.013(2) 0.014(2) -0.003(2)
C50 0.022(2) 0.0132(17) 0.029(2) -0.0017(15) 0.0081(16) 0.0005(15)
C51 0.024(2) 0.0221(19) 0.036(2) 0.0001(17) 0.0094(17) 0.0030(16)
C52 0.036(2) 0.021(2) 0.031(2) 0.0053(17) 0.0039(18) 0.0060(18)
C53 0.043(3) 0.023(2) 0.027(2) 0.0020(17) 0.0101(18) -0.0027(18)
C54 0.032(2) 0.0202(19) 0.025(2) -0.0035(16) 0.0078(17) -0.0054(17)
C55 0.037(2) 0.033(2) 0.028(2) -0.0014(18) 0.0164(18) -0.0059(19)
C56 0.024(2) 0.038(2) 0.037(2) -0.0046(19) 0.0178(18) -0.0026(18)
C57 0.021(2) 0.028(2) 0.030(2) -0.0027(17) 0.0080(16) 0.0006(16)
C58 0.019(2) 0.0181(18) 0.0260(19) -0.0031(16) 0.0046(15) -0.0018(15)
C59 0.025(2) 0.0171(18) 0.026(2) -0.0037(16) 0.0078(16) -0.0018(15)
C60 0.024(2) 0.0197(19) 0.025(2) -0.0079(16) 0.0098(16) -0.0062(16)
C61 0.023(2) 0.031(2) 0.031(2) -0.0060(17) 0.0103(17) -0.0048(17)
C62 0.030(2) 0.035(2) 0.037(2) -0.0078(19) 0.0164(19) -0.0083(19)
C63 0.046(3) 0.027(2) 0.030(2) -0.0063(18) 0.0194(19) -0.0140(19)
C64 0.039(2) 0.0190(19) 0.026(2) -0.0088(16) 0.0132(18) -0.0071(17)
C65 0.051(3) 0.020(2) 0.029(2) 0.0022(17) 0.0151(19) -0.0052(19)
C66 0.048(3) 0.025(2) 0.029(2) 0.0050(17) 0.0051(19) 0.011(2)
C67 0.029(2) 0.025(2) 0.032(2) 0.0001(17) 0.0079(17) 0.0047(17)
C68 0.027(2) 0.0168(18) 0.0233(19) -0.0041(15) 0.0082(16) -0.0007(16)
C69 0.024(2) 0.0196(19) 0.0224(19) -0.0075(15) 0.0081(16) -0.0039(16)
C70 0.020(2) 0.0185(18) 0.0251(19) -0.0016(15) 0.0064(15) 0.0008(15)
C71 0.021(2) 0.0156(18) 0.0259(19) -0.0055(15) 0.0079(15) -0.0001(15)
C72 0.0200(19) 0.0170(18) 0.0261(19) -0.0055(16) 0.0084(15) 0.0002(15)
C73 0.0172(19) 0.0201(18) 0.0219(18) 0.0002(15) 0.0079(15) -0.0001(15)
C74 0.0205(19) 0.0190(18) 0.0245(19) 0.0019(15) 0.0075(15) 0.0043(15)
C75 0.023(2) 0.0169(18) 0.0238(19) -0.0025(15) 0.0064(15) -0.0023(15)
C76 0.022(2) 0.0199(19) 0.0242(19) 0.0052(15) 0.0066(16) 0.0029(16)
C77 0.019(2) 0.0228(19) 0.026(2) 0.0036(16) 0.0045(15) -0.0004(15)
C78 0.023(2) 0.0167(18) 0.0201(18) 0.0010(15) 0.0027(15) -0.0011(15)
C80 0.070(4) 0.087(4) 0.078(4) 0.009(3) 0.024(3) 0.000(3)

loop_
_atom_type_symbol
_atom_type_description
_atom_type_scat_dispersion_real
_atom_type_scat_dispersion_imag
_atom_type_scat_source
C C 0.0033 0.0016 'International Tables Vol C Tables 4.2.6.8 and 6.1.1.4'
H H 0.0000 0.0000 'International Tables Vol C Tables 4.2.6.8 and 6.1.1.4'
Cl Cl 0.1484 0.1585 'International Tables Vol C Tables 4.2.6.8 and 6.1.1.4'
O O 0.0106 0.0060 'International Tables Vol C Tables 4.2.6.8 and 6.1.1.4'

loop_
_geom_angle_atom_site_label_1
_geom_angle_atom_site_label_2
_geom_angle_atom_site_label_3
_geom_angle
C11 C10 C15 117.6(3)
C11 C10 C71 124.0(3)
C15 C10 C71 118.2(3)
C10 C11 H11 119.3
C12 C11 C10 121.4(3)
C12 C11 H11 119.3
C11 C12 H12 119.3
C11 C12 C13 121.4(4)
C13 C12 H12 119.3
C12 C13 C16 120.5(4)
C14 C13 C12 117.4(3)
C14 C13 C16 122.1(4)
C13 C14 H14 119.2
C13 C14 C15 121.5(4)
C15 C14 H14 119.2
C10 C15 H15 119.7
C14 C15 C10 120.6(4)
C14 C15 H15 119.7
C13 C16 C19 107.6(4)
C17 C16 C13 109.7(3)
C17 C16 C19 109.7(4)
C18 C16 C13 112.3(4)
C18 C16 C17 109.2(4)
C18 C16 C19 108.3(4)
C16 C17 H17A 109.5
C16 C17 H17B 109.5
C16 C17 H17C 109.5
H17A C17 H17B 109.5
H17A C17 H17C 109.5
H17B C17 H17C 109.5
C16 C18 H18A 109.5
C16 C18 H18B 109.5
C16 C18 H18C 109.5
H18A C18 H18B 109.5
H18A C18 H18C 109.5
H18B C18 H18C 109.5
C16 C19 H19A 109.5
C16 C19 H19B 109.5
C16 C19 H19C 109.5
H19A C19 H19B 109.5
H19A C19 H19C 109.5
H19B C19 H19C 109.5
C21 C20 C78 120.7(3)
C25 C20 C21 117.6(3)
C25 C20 C78 121.6(3)
C20 C21 H21 119.7
C22 C21 C20 120.6(3)
C22 C21 H21 119.7
C21 C22 H22 119.0
C21 C22 C23 122.1(3)
C23 C22 H22 119.0
C22 C23 C24 117.0(3)
C22 C23 C26 120.7(4)
C24 C23 C26 122.2(4)
C23 C24 H24 119.3
C25 C24 C23 121.3(3)
C25 C24 H24 119.3
C20 C25 H25 119.4
C24 C25 C20 121.3(3)
C24 C25 H25 119.4
C23 C26 C29 108.8(4)
C27 C26 C23 112.3(4)
C27 C26 C28 113.3(5)
C27 C26 C29 105.7(5)
C28 C26 C23 109.7(4)
C28 C26 C29 106.8(4)
C26 C27 H27A 109.5
C26 C27 H27B 109.5
C26 C27 H27C 109.5
H27A C27 H27B 109.5
H27A C27 H27C 109.5
H27B C27 H27C 109.5
C26 C28 H28A 109.5
C26 C28 H28B 109.5
C26 C28 H28C 109.5
H28A C28 H28B 109.5
H28A C28 H28C 109.5
H28B C28 H28C 109.5
C26 C29 H29A 109.5
C26 C29 H29B 109.5
C26 C29 H29C 109.5
H29A C29 H29B 109.5
H29A C29 H29C 109.5
H29B C29 H29C 109.5
C31 C30 C35 117.7(3)
C31 C30 C77 120.1(3)
C35 C30 C77 122.2(3)
C30 C31 H31 119.4
C32 C31 C30 121.1(4)
C32 C31 H31 119.4
C31 C32 H32 119.2
C31 C32 C33 121.5(4)
C33 C32 H32 119.2
C32 C33 C36 122.7(4)
C34 C33 C32 116.5(3)
C34 C33 C36 120.8(4)
C33 C34 H34 118.7
C35 C34 C33 122.6(4)
C35 C34 H34 118.7
C30 C35 H35 119.7
C34 C35 C30 120.6(3)
C34 C35 H35 119.7
C33 C36 C39 112.3(4)
C37 C36 C33 108.2(3)
C37 C36 C39 106.7(4)
C38 C36 C33 109.7(4)
C38 C36 C37 111.0(4)
C38 C36 C39 108.8(4)
C36 C37 H37A 109.5
C36 C37 H37B 109.5
C36 C37 H37C 109.5
H37A C37 H37B 109.5
H37A C37 H37C 109.5
H37B C37 H37C 109.5
C36 C38 H38A 109.5
C36 C38 H38B 109.5
C36 C38 H38C 109.5
H38A C38 H38B 109.5
H38A C38 H38C 109.5
H38B C38 H38C 109.5
C36 C39 H39A 109.5
C36 C39 H39B 109.5
C36 C39 H39C 109.5
H39A C39 H39B 109.5
H39A C39 H39C 109.5
H39B C39 H39C 109.5
C41 C40 C74 119.1(3)
C45 C40 C41 117.4(3)
C45 C40 C74 123.3(3)
C40 C41 H41 119.3
C40 C41 C42 121.5(3)
C42 C41 H41 119.3
C41 C42 H42 119.4
C43 C42 C41 121.1(3)
C43 C42 H42 119.4
C42 C43 C44 116.9(3)
C42 C43 C46 123.0(3)
C44 C43 C46 120.1(3)
C43 C44 H44 118.9
C45 C44 C43 122.1(3)
C45 C44 H44 118.9
C40 C45 C44 121.0(4)
C40 C45 H45 119.5
C44 C45 H45 119.5
C43 C46 C47 108.6(3)
C43 C46 C48 109.6(3)
C43 C46 C49 112.2(3)
C48 C46 C47 108.9(3)
C49 C46 C47 108.5(4)
C49 C46 C48 109.0(3)
C46 C47 H47A 109.5
C46 C47 H47B 109.5
C46 C47 H47C 109.5
H47A C47 H47B 109.5
H47A C47 H47C 109.5
H47B C47 H47C 109.5
C46 C48 H48A 109.5
C46 C48 H48B 109.5
C46 C48 H48C 109.5
H48A C48 H48B 109.5
H48A C48 H48C 109.5
H48B C48 H48C 109.5
C46 C49 H49A 109.5
C46 C49 H49B 109.5
C46 C49 H49C 109.5
H49A C49 H49B 109.5
H49A C49 H49C 109.5
H49B C49 H49C 109.5
C51 C50 C59 117.9(3)
C51 C50 C70 136.3(3)
C59 C50 C70 105.8(3)
C50 C51 H51 120.6
C50 C51 C52 118.8(3)
C52 C51 H51 120.6
C51 C52 H52 118.9
C53 C52 C51 122.2(3)
C53 C52 H52 118.9
C52 C53 H53 119.7
C52 C53 C54 120.5(3)
C54 C53 H53 119.7
C53 C54 C55 128.1(3)
C59 C54 C53 115.7(3)
C59 C54 C55 116.2(3)
C54 C55 H55 120.0
C56 C55 C54 120.1(3)
C56 C55 H55 120.0
C55 C56 H56 118.6
C55 C56 C57 122.8(3)
C57 C56 H56 118.6
C56 C57 H57 120.9
C58 C57 C56 118.3(3)
C58 C57 H57 120.9
C57 C58 C59 117.8(3)
C57 C58 C75 136.1(3)
C59 C58 C75 106.1(3)
C50 C59 C58 110.5(3)
C54 C59 C50 124.8(3)
C54 C59 C58 124.7(3)
C61 C60 C69 118.2(3)
C61 C60 C72 134.8(3)
C69 C60 C72 106.8(3)
C60 C61 H61 120.5
C60 C61 C62 118.9(4)
C62 C61 H61 120.5
C61 C62 H62 118.8
C63 C62 C61 122.4(4)
C63 C62 H62 118.8
C62 C63 H63 119.6
C62 C63 C64 120.8(4)
C64 C63 H63 119.6
C63 C64 C65 127.9(4)
C69 C64 C63 116.0(4)
C69 C64 C65 116.1(3)
C64 C65 H65 119.7
C66 C65 C64 120.6(3)
C66 C65 H65 119.7
C65 C66 H66 118.8
C65 C66 C67 122.3(4)
C67 C66 H66 118.8
C66 C67 H67 120.9
C68 C67 C66 118.2(4)
C68 C67 H67 120.9
C67 C68 C69 119.2(3)
C67 C68 C73 132.8(3)
C69 C68 C73 107.9(3)
C64 C69 C60 123.6(3)
C64 C69 C68 123.4(3)
C68 C69 C60 112.9(3)
C71 C70 C50 128.7(3)
C75 C70 C50 108.7(3)
C75 C70 C71 122.2(3)
C70 C71 C10 122.3(3)
C72 C71 C10 120.1(3)
C72 C71 C70 117.6(3)
C60 C72 C73 108.3(3)
C71 C72 C60 130.5(3)
C71 C72 C73 120.9(3)
C68 C73 C72 103.3(3)
C68 C73 C74 116.3(3)
C68 C73 C78 111.2(3)
C72 C73 C74 114.5(3)
C72 C73 C78 110.9(3)
C78 C73 C74 100.9(3)
C40 C74 C73 114.5(3)
C40 C74 C75 111.6(3)
C40 C74 C76 116.8(3)
C75 C74 C73 106.9(3)
C75 C74 C76 104.6(3)
C76 C74 C73 101.2(3)
C58 C75 C74 126.6(3)
C70 C75 C58 108.9(3)
C70 C75 C74 124.4(3)
O70 C76 C74 125.4(3)
O70 C76 C77 127.2(3)
C77 C76 C74 107.4(3)
C30 C77 C76 122.4(3)
C78 C77 C30 128.5(3)
C78 C77 C76 109.1(3)
C20 C78 C73 119.6(3)
C77 C78 C20 128.4(3)
C77 C78 C73 111.9(3)
Cl81 C80 Cl80 111.1(3)

loop_
_geom_bond_atom_site_label_1
_geom_bond_atom_site_label_2
_geom_bond_distance
Cl80 C80 1.739(6)
Cl81 C80 1.719(6)
O70 C76 1.214(4)
C10 C11 1.383(5)
C10 C15 1.394(5)
C10 C71 1.485(5)
C11 H11 0.9300
C11 C12 1.372(5)
C12 H12 0.9300
C12 C13 1.395(5)
C13 C14 1.375(5)
C13 C16 1.545(5)
C14 H14 0.9300
C14 C15 1.391(5)
C15 H15 0.9300
C16 C17 1.530(6)
C16 C18 1.512(6)
C16 C19 1.547(7)
C17 H17A 0.9600
C17 H17B 0.9600
C17 H17C 0.9600
C18 H18A 0.9600
C18 H18B 0.9600
C18 H18C 0.9600
C19 H19A 0.9600
C19 H19B 0.9600
C19 H19C 0.9600
C20 C21 1.389(5)
C20 C25 1.387(5)
C20 C78 1.483(5)
C21 H21 0.9300
C21 C22 1.381(5)
C22 H22 0.9300
C22 C23 1.385(5)
C23 C24 1.386(5)
C23 C26 1.545(5)
C24 H24 0.9300
C24 C25 1.384(5)
C25 H25 0.9300
C26 C27 1.504(7)
C26 C28 1.528(7)
C26 C29 1.549(7)
C27 H27A 0.9600
C27 H27B 0.9600
C27 H27C 0.9600
C28 H28A 0.9600
C28 H28B 0.9600
C28 H28C 0.9600
C29 H29A 0.9600
C29 H29B 0.9600
C29 H29C 0.9600
C30 C31 1.386(5)
C30 C35 1.393(5)
C30 C77 1.475(5)
C31 H31 0.9300
C31 C32 1.384(5)
C32 H32 0.9300
C32 C33 1.393(5)
C33 C34 1.388(5)
C33 C36 1.530(5)
C34 H34 0.9300
C34 C35 1.373(5)
C35 H35 0.9300
C36 C37 1.526(6)
C36 C38 1.510(6)
C36 C39 1.547(6)
C37 H37A 0.9600
C37 H37B 0.9600
C37 H37C 0.9600
C38 H38A 0.9600
C38 H38B 0.9600
C38 H38C 0.9600
C39 H39A 0.9600
C39 H39B 0.9600
C39 H39C 0.9600
C40 C41 1.391(5)
C40 C45 1.383(5)
C40 C74 1.522(5)
C41 H41 0.9300
C41 C42 1.393(5)
C42 H42 0.9300
C42 C43 1.388(5)
C43 C44 1.390(5)
C43 C46 1.530(5)
C44 H44 0.9300
C44 C45 1.384(5)
C45 H45 0.9300
C46 C47 1.540(6)
C46 C48 1.536(5)
C46 C49 1.531(6)
C47 H47A 0.9600
C47 H47B 0.9600
C47 H47C 0.9600
C48 H48A 0.9600
C48 H48B 0.9600
C48 H48C 0.9600
C49 H49A 0.9600
C49 H49B 0.9600
C49 H49C 0.9600
C50 C51 1.369(5)
C50 C59 1.417(5)
C50 C70 1.476(5)
C51 H51 0.9300
C51 C52 1.414(5)
C52 H52 0.9300
C52 C53 1.371(5)
C53 H53 0.9300
C53 C54 1.419(5)
C54 C55 1.420(5)
C54 C59 1.378(5)
C55 H55 0.9300
C55 C56 1.367(5)
C56 H56 0.9300
C56 C57 1.419(5)
C57 H57 0.9300
C57 C58 1.379(5)
C58 C59 1.418(5)
C58 C75 1.466(5)
C60 C61 1.382(5)
C60 C69 1.408(5)
C60 C72 1.466(5)
C61 H61 0.9300
C61 C62 1.405(5)
C62 H62 0.9300
C62 C63 1.363(6)
C63 H63 0.9300
C63 C64 1.413(5)
C64 C65 1.415(5)
C64 C69 1.403(5)
C65 H65 0.9300
C65 C66 1.371(6)
C66 H66 0.9300
C66 C67 1.420(5)
C67 H67 0.9300
C67 C68 1.372(5)
C68 C69 1.407(5)
C68 C73 1.517(5)
C70 C71 1.458(5)
C70 C75 1.379(5)
C71 C72 1.346(5)
C72 C73 1.526(5)
C73 C74 1.583(5)
C73 C78 1.548(5)
C74 C75 1.524(5)
C74 C76 1.542(5)
C76 C77 1.479(5)
C77 C78 1.350(5)

loop_
_geom_torsion_atom_site_label_1
_geom_torsion_atom_site_label_2
_geom_torsion_atom_site_label_3
_geom_torsion_atom_site_label_4
_geom_torsion
O70 C76 C77 C30 -13.5(5)
O70 C76 C77 C78 166.3(3)
C10 C11 C12 C13 -1.0(6)
C10 C71 C72 C60 -17.1(5)
C10 C71 C72 C73 168.7(3)
C11 C10 C15 C14 -3.3(5)
C11 C10 C71 C70 -67.8(5)
C11 C10 C71 C72 110.0(4)
C11 C12 C13 C14 -0.8(5)
C11 C12 C13 C16 176.6(4)
C12 C13 C14 C15 0.5(6)
C12 C13 C16 C17 54.3(5)
C12 C13 C16 C18 175.9(4)
C12 C13 C16 C19 -65.0(5)
C13 C14 C15 C10 1.6(6)
C14 C13 C16 C17 -128.4(4)
C14 C13 C16 C18 -6.8(6)
C14 C13 C16 C19 112.4(4)
C15 C10 C11 C12 3.0(5)
C15 C10 C71 C70 116.4(4)
C15 C10 C71 C72 -65.9(5)
C16 C13 C14 C15 -176.9(4)
C20 C21 C22 C23 -1.1(6)
C21 C20 C25 C24 -0.8(5)
C21 C20 C78 C73 123.7(4)
C21 C20 C78 C77 -53.4(5)
C21 C22 C23 C24 -1.0(6)
C21 C22 C23 C26 179.0(4)
C22 C23 C24 C25 2.2(6)
C22 C23 C26 C27 179.7(5)
C22 C23 C26 C28 -53.4(6)
C22 C23 C26 C29 63.0(5)
C23 C24 C25 C20 -1.3(6)
C24 C23 C26 C27 -0.3(7)
C24 C23 C26 C28 126.6(5)
C24 C23 C26 C29 -117.0(5)
C25 C20 C21 C22 2.0(5)
C25 C20 C78 C73 -52.6(5)
C25 C20 C78 C77 130.4(4)
C26 C23 C24 C25 -177.8(4)
C30 C31 C32 C33 -1.4(6)
C30 C77 C78 C20 -8.4(6)
C30 C77 C78 C73 174.3(3)
C31 C30 C35 C34 -0.8(5)
C31 C30 C77 C76 -37.2(5)
C31 C30 C77 C78 143.0(4)
C31 C32 C33 C34 0.5(6)
C31 C32 C33 C36 179.5(4)
C32 C33 C34 C35 0.2(6)
C32 C33 C36 C37 -115.6(4)
C32 C33 C36 C38 123.1(4)
C32 C33 C36 C39 1.9(5)
C33 C34 C35 C30 0.0(6)
C34 C33 C36 C37 63.3(5)
C34 C33 C36 C38 -57.9(5)
C34 C33 C36 C39 -179.1(4)
C35 C30 C31 C32 1.5(5)
C35 C30 C77 C76 142.7(3)
C35 C30 C77 C78 -37.1(6)
C36 C33 C34 C35 -178.9(4)
C40 C41 C42 C43 -0.5(5)
C40 C74 C75 C58 70.5(4)
C40 C74 C75 C70 -106.7(4)
C40 C74 C76 O70 -28.4(5)
C40 C74 C76 C77 153.0(3)
C41 C40 C45 C44 1.7(5)
C41 C40 C74 C73 -85.7(4)
C41 C40 C74 C75 36.0(4)
C41 C40 C74 C76 156.2(3)
C41 C42 C43 C44 1.5(5)
C41 C42 C43 C46 -177.8(3)
C42 C43 C44 C45 -0.9(6)
C42 C43 C46 C47 115.5(4)
C42 C43 C46 C48 -125.7(4)
C42 C43 C46 C49 -4.4(5)
C43 C44 C45 C40 -0.7(6)
C44 C43 C46 C47 -63.8(5)
C44 C43 C46 C48 55.1(5)
C44 C43 C46 C49 176.3(3)
C45 C40 C41 C42 -1.1(5)
C45 C40 C74 C73 89.2(4)
C45 C40 C74 C75 -149.1(3)
C45 C40 C74 C76 -28.8(5)
C46 C43 C44 C45 178.4(3)
C50 C51 C52 C53 -1.0(5)
C50 C70 C71 C10 -3.8(5)
C50 C70 C71 C72 178.4(3)
C50 C70 C75 C58 0.9(4)
C50 C70 C75 C74 178.5(3)
C51 C50 C59 C54 -0.1(5)
C51 C50 C59 C58 -179.7(3)
C51 C50 C70 C71 -8.2(7)
C51 C50 C70 C75 179.2(4)
C51 C52 C53 C54 0.1(6)
C52 C53 C54 C55 -178.3(4)
C52 C53 C54 C59 0.7(5)
C53 C54 C55 C56 -179.9(4)
C53 C54 C59 C50 -0.8(5)
C53 C54 C59 C58 178.8(3)
C54 C55 C56 C57 0.2(6)
C55 C54 C59 C50 178.4(3)
C55 C54 C59 C58 -2.0(5)
C55 C56 C57 C58 -0.7(6)
C56 C57 C58 C59 -0.1(5)
C56 C57 C58 C75 -178.9(4)
C57 C58 C59 C50 -178.8(3)
C57 C58 C59 C54 1.6(5)
C57 C58 C75 C70 178.1(4)
C57 C58 C75 C74 0.6(6)
C59 C50 C51 C52 1.0(5)
C59 C50 C70 C71 171.9(3)
C59 C50 C70 C75 -0.7(4)
C59 C54 C55 C56 1.1(5)
C59 C58 C75 C70 -0.8(4)
C59 C58 C75 C74 -178.3(3)
C60 C61 C62 C63 0.8(5)
C60 C72 C73 C68 -8.2(3)
C60 C72 C73 C74 -135.7(3)
C60 C72 C73 C78 110.9(3)
C61 C60 C69 C64 -0.2(5)
C61 C60 C69 C68 178.9(3)
C61 C60 C72 C71 8.2(7)
C61 C60 C72 C73 -177.0(4)
C61 C62 C63 C64 -0.8(6)
C62 C63 C64 C65 179.6(4)
C62 C63 C64 C69 0.3(5)
C63 C64 C65 C66 177.4(4)
C63 C64 C69 C60 0.1(5)
C63 C64 C69 C68 -178.8(3)
C64 C65 C66 C67 1.4(6)
C65 C64 C69 C60 -179.2(3)
C65 C64 C69 C68 1.8(5)
C65 C66 C67 C68 2.2(6)
C66 C67 C68 C69 -3.7(5)
C66 C67 C68 C73 179.3(3)
C67 C68 C69 C60 -177.3(3)
C67 C68 C69 C64 1.7(5)
C67 C68 C73 C72 -177.9(4)
C67 C68 C73 C74 -51.6(5)
C67 C68 C73 C78 63.2(5)
C68 C73 C74 C40 -35.1(4)
C68 C73 C74 C75 -159.4(3)
C68 C73 C74 C76 91.5(3)
C68 C73 C78 C20 81.1(4)
C68 C73 C78 C77 -101.4(3)
C69 C60 C61 C62 -0.3(5)
C69 C60 C72 C71 -166.1(3)
C69 C60 C72 C73 8.7(4)
C69 C64 C65 C66 -3.3(5)
C69 C68 C73 C72 4.8(3)
C69 C68 C73 C74 131.1(3)
C69 C68 C73 C78 -114.1(3)
C70 C50 C51 C52 -178.9(4)
C70 C50 C59 C54 179.8(3)
C70 C50 C59 C58 0.2(4)
C70 C71 C72 C60 160.7(3)
C70 C71 C72 C73 -13.5(5)
C71 C10 C11 C12 -172.9(3)
C71 C10 C15 C14 172.9(3)
C71 C70 C75 C58 -172.3(3)
C71 C70 C75 C74 5.4(5)
C71 C72 C73 C68 167.1(3)
C71 C72 C73 C74 39.7(4)
C71 C72 C73 C78 -73.7(4)
C72 C60 C61 C62 -174.0(4)
C72 C60 C69 C64 175.2(3)
C72 C60 C69 C68 -5.8(4)
C72 C73 C74 C40 85.3(4)
C72 C73 C74 C75 -38.9(4)
C72 C73 C74 C76 -148.1(3)
C72 C73 C78 C20 -33.2(4)
C72 C73 C78 C77 144.3(3)
C73 C68 C69 C60 0.4(4)
C73 C68 C69 C64 179.5(3)
C73 C74 C75 C58 -163.5(3)
C73 C74 C75 C70 19.3(4)
C73 C74 C76 O70 -153.5(3)
C73 C74 C76 C77 27.9(3)
C74 C40 C41 C42 174.1(3)
C74 C40 C45 C44 -173.3(3)
C74 C73 C78 C20 -154.9(3)
C74 C73 C78 C77 22.7(4)
C74 C76 C77 C30 165.2(3)
C74 C76 C77 C78 -15.1(4)
C75 C58 C59 C50 0.3(4)
C75 C58 C59 C54 -179.3(3)
C75 C70 C71 C10 167.9(3)
C75 C70 C71 C72 -9.9(5)
C75 C74 C76 O70 95.5(4)
C75 C74 C76 C77 -83.1(3)
C76 C74 C75 C58 -56.7(4)
C76 C74 C75 C70 126.1(3)
C76 C77 C78 C20 171.8(3)
C76 C77 C78 C73 -5.5(4)
C77 C30 C31 C32 -178.7(3)
C77 C30 C35 C34 179.3(3)
C78 C20 C21 C22 -174.4(3)
C78 C20 C25 C24 175.6(3)
C78 C73 C74 C40 -155.6(3)
C78 C73 C74 C75 80.2(3)
C78 C73 C74 C76 -29.0(3)
